data_2218175
loop_
_publ_author_name
'Akkurt, Mehmet'
'Karaca, Selvi'
'Asiri, Abdullah Mohamed'
'B\"uy\"ukg\"ung\"or, Orhan'

_publ_section_title
;Methyl
 2-(2-hydroxybenzylideneamino)-4,5,6,7-tetrahydro-1-benzothiophene-3-carboxylate
;
_journal_coeditor_code IS2289
_journal_issue 5
_journal_name_full 'Acta Crystallographica Section E'
_journal_page_first o869
_journal_paper_doi 10.1107/S1600536808010489
_journal_volume 64
_journal_year 2008
_chemical_formula_iupac 'C17 H17 N O3 S'
_chemical_formula_moiety 'C17 H17 N O3 S'
_chemical_formula_sum 'C17 H17 N O3 S'
_chemical_formula_weight 315.39
_chemical_name_systematic
;Methyl
2-(2-hydroxybenzylideneamino)-4,5,6,7-tetrahydro-1-benzothiophene-3-carboxylate
;
_space_group_IT_number 14
_symmetry_cell_setting monoclinic
_symmetry_space_group_name_Hall '-P 2ybc'
_symmetry_space_group_name_H-M 'P 1 21/c 1'
_atom_sites_solution_hydrogens geom
_atom_sites_solution_primary direct
_atom_sites_solution_secondary difmap
_cell_angle_alpha 90
_cell_angle_beta 123.342(4)
_cell_angle_gamma 90
_cell_formula_units_Z 4
_cell_length_a 7.6107(4)
_cell_length_b 21.2154(9)
_cell_length_c 11.1827(7)
_cell_measurement_reflns_used 10365
_cell_measurement_temperature 293(2)
_cell_measurement_theta_max 27.24
_cell_measurement_theta_min 1.92
_cell_volume 1508.41(16)
_computing_cell_refinement 'X-AREA (Stoe & Cie, 2002)'
_computing_data_collection 'X-AREA (Stoe & Cie, 2002)'
_computing_data_reduction 'X-RED32 (Stoe & Cie, 2002)'
_computing_molecular_graphics 'ORTEP-3 for Windows (Farrugia, 1997)'
_computing_publication_material 'WinGX (Farrugia, 1999)'
_computing_structure_refinement 'SHELXL97 (Sheldrick, 2008)'
_computing_structure_solution 'SHELXS97 (Sheldrick, 2008)'
_diffrn_ambient_temperature 293(2)
_diffrn_detector_area_resol_mean 6.67
_diffrn_measured_fraction_theta_full 0.987
_diffrn_measured_fraction_theta_max 0.987
_diffrn_measurement_device '2-circle goniometer'
_diffrn_measurement_device_type 'Stoe IPDS2'
_diffrn_measurement_method \w
_diffrn_radiation_monochromator 'plane graphite'
_diffrn_radiation_type 'Mo K\a'
_diffrn_radiation_wavelength 0.71073
_diffrn_reflns_av_R_equivalents 0.0783
_diffrn_reflns_av_sigmaI/netI 0.0531
_diffrn_reflns_limit_h_max 9
_diffrn_reflns_limit_h_min -9
_diffrn_reflns_limit_k_max 26
_diffrn_reflns_limit_k_min -23
_diffrn_reflns_limit_l_max 13
_diffrn_reflns_limit_l_min -14
_diffrn_reflns_number 8036
_diffrn_reflns_reduction_process
;
;
_diffrn_reflns_theta_full 26.50
_diffrn_reflns_theta_max 26.50
_diffrn_reflns_theta_min 1.92
_diffrn_standards_number 0
_exptl_absorpt_coefficient_mu 0.227
_exptl_absorpt_correction_T_max 0.950
_exptl_absorpt_correction_T_min 0.876
_exptl_absorpt_correction_type integration
_exptl_absorpt_process_details '(<i>X-RED32</i>; Stoe & Cie, 2002)'
_exptl_crystal_colour yellow
_exptl_crystal_density_diffrn 1.389
_exptl_crystal_density_method 'Not Measured'
_exptl_crystal_description plate
_exptl_crystal_F_000 664
_exptl_crystal_size_max 0.600
_exptl_crystal_size_mid 0.470
_exptl_crystal_size_min 0.230
_refine_diff_density_max 0.335
_refine_diff_density_min -0.405
_refine_ls_extinction_coef 0.021(3)
_refine_ls_extinction_expression 'Fc^*^=KFc[1 + 0.001\\timesFc^2^\l^3^/sin(2\q)]^-1/4^'
_refine_ls_extinction_method 'SHELXL97 (Sheldrick, 2008)'
_refine_ls_goodness_of_fit_ref 0.986
_refine_ls_hydrogen_treatment constr
_refine_ls_matrix_type full
_refine_ls_number_parameters 200
_refine_ls_number_reflns 3086
_refine_ls_number_restraints 0
_refine_ls_restrained_S_all 0.986
_refine_ls_R_factor_all 0.0600
_refine_ls_R_factor_gt 0.0447
_refine_ls_shift/su_max 0.000
_refine_ls_shift/su_mean 0.000
_refine_ls_structure_factor_coef Fsqd
_refine_ls_weighting_details 'calc w=1/[\s^2^(Fo^2^)+(0.0720P)^2^]         where P=(Fo^2^+2Fc^2^)/3'
_refine_ls_weighting_scheme calc
_refine_ls_wR_factor_gt 0.1143
_refine_ls_wR_factor_ref 0.1211
_reflns_number_gt 2361
_reflns_number_total 3086
_reflns_threshold_expression I>2\s(I)
_cod_data_source_file is2289.cif
_cod_data_source_block I
_cod_original_sg_symbol_H-M 'P 21/c'
_cod_database_code 2218175
_cod_database_fobs_code 2218175

loop_
_symmetry_equiv_pos_site_id
_symmetry_equiv_pos_as_xyz
1 x,y,z
2 -x,1/2+y,1/2-z
3 -x,-y,-z
4 x,1/2-y,1/2+z

loop_
_atom_site_aniso_label
_atom_site_aniso_U_11
_atom_site_aniso_U_22
_atom_site_aniso_U_33
_atom_site_aniso_U_12
_atom_site_aniso_U_13
_atom_site_aniso_U_23
S1 0.0565(3) 0.0466(3) 0.0366(3) -0.0026(2) 0.0176(2) 0.0017(2)
O1 0.0796(9) 0.0573(8) 0.0470(8) -0.0121(7) 0.0400(7) -0.0047(7)
O2 0.0802(10) 0.0530(8) 0.0349(7) -0.0107(7) 0.0166(7) 0.0015(6)
O3 0.0735(9) 0.0563(9) 0.0482(8) 0.0110(7) 0.0204(7) 0.0089(7)
N1 0.0454(7) 0.0411(8) 0.0389(8) 0.0005(6) 0.0197(6) 0.0023(6)
C1 0.0400(8) 0.0424(9) 0.0416(9) 0.0054(7) 0.0228(7) 0.0039(7)
C2 0.0482(9) 0.0446(9) 0.0475(10) 0.0020(7) 0.0297(8) 0.0005(8)
C3 0.0593(11) 0.0515(11) 0.0558(12) -0.0004(9) 0.0345(10) -0.0085(9)
C4 0.0577(11) 0.0404(10) 0.0765(15) -0.0011(8) 0.0381(11) -0.0031(10)
C5 0.0647(12) 0.0488(11) 0.0647(13) 0.0010(9) 0.0388(11) 0.0115(10)
C6 0.0574(10) 0.0532(11) 0.0470(10) 0.0011(9) 0.0306(9) 0.0049(9)
C7 0.0461(9) 0.0475(10) 0.0373(9) 0.0035(7) 0.0219(7) 0.0011(8)
C8 0.0427(8) 0.0432(9) 0.0385(9) 0.0007(7) 0.0204(7) -0.0008(8)
C9 0.0423(8) 0.0429(9) 0.0384(9) 0.0001(7) 0.0215(7) 0.0026(7)
C10 0.0448(9) 0.0482(10) 0.0414(10) -0.0014(7) 0.0230(8) 0.0022(8)
C11 0.0794(15) 0.0785(15) 0.0361(10) -0.0213(12) 0.0207(10) -0.0009(10)
C12 0.0417(8) 0.0435(9) 0.0443(9) -0.0005(7) 0.0225(8) 0.0007(8)
C13 0.0586(11) 0.0464(10) 0.0527(11) -0.0021(8) 0.0262(9) 0.0054(9)
C14 0.0635(11) 0.0457(10) 0.0665(13) -0.0071(9) 0.0384(11) -0.0037(10)
C15 0.0636(11) 0.0529(11) 0.0619(13) -0.0089(9) 0.0358(10) -0.0117(10)
C16 0.0657(12) 0.0575(12) 0.0460(11) -0.0116(9) 0.0251(10) -0.0100(9)
C17 0.0474(9) 0.0446(10) 0.0423(10) -0.0034(7) 0.0229(8) -0.0017(8)

loop_
_atom_site_type_symbol
_atom_site_label
_atom_site_fract_x
_atom_site_fract_y
_atom_site_fract_z
_atom_site_U_iso_or_equiv
_atom_site_thermal_displace_type
_atom_site_calc_flag
_atom_site_refinement_flags
_atom_site_occupancy
S S1 0.38087(8) 0.27490(2) 0.37886(5) 0.0508(2) Uani . . 1.000
O O1 0.7763(2) 0.43178(7) 0.81861(15) 0.0586(5) Uani . . 1.000
O O2 0.8121(3) 0.28677(7) 0.86144(15) 0.0639(5) Uani . . 1.000
O O3 0.8298(3) 0.18228(7) 0.85862(16) 0.0662(5) Uani . . 1.000
N N1 0.6317(2) 0.34975(7) 0.61166(15) 0.0436(4) Uani . . 1.000
C C1 0.7315(3) 0.45323(8) 0.59125(18) 0.0411(5) Uani . . 1.000
C C2 0.7924(3) 0.47139(9) 0.7303(2) 0.0450(5) Uani . . 1.000
C C3 0.8752(3) 0.53085(10) 0.7805(2) 0.0540(7) Uani . . 1.000
C C4 0.9000(3) 0.57192(9) 0.6957(3) 0.0576(7) Uani . . 1.000
C C5 0.8421(3) 0.55480(10) 0.5586(2) 0.0577(7) Uani . . 1.000
C C6 0.7586(3) 0.49630(9) 0.5079(2) 0.0515(6) Uani . . 1.000
C C7 0.6487(3) 0.39169(8) 0.53568(19) 0.0442(5) Uani . . 1.000
C C8 0.5536(3) 0.29018(8) 0.55994(19) 0.0425(5) Uani . . 1.000
C C9 0.6016(3) 0.23555(8) 0.63921(19) 0.0416(5) Uani . . 1.000
C C10 0.7575(3) 0.23103(9) 0.7957(2) 0.0452(6) Uani . . 1.000
C C11 0.9685(4) 0.28619(13) 1.0126(2) 0.0705(8) Uani . . 1.000
C C12 0.4984(3) 0.18131(8) 0.55199(19) 0.0438(5) Uani . . 1.000
C C13 0.5079(3) 0.11475(9) 0.6026(2) 0.0549(6) Uani . . 1.000
C C14 0.3347(3) 0.07392(9) 0.4836(2) 0.0572(7) Uani . . 1.000
C C15 0.3173(3) 0.08294(10) 0.3430(2) 0.0588(7) Uani . . 1.000
C C16 0.2502(4) 0.14989(10) 0.2891(2) 0.0593(7) Uani . . 1.000
C C17 0.3767(3) 0.19544(9) 0.41006(19) 0.0457(6) Uani . . 1.000
H H1 0.72540 0.39820 0.77740 0.0880 Uiso calc R 1.000
H H3 0.91420 0.54310 0.87180 0.0650 Uiso calc R 1.000
H H4 0.95640 0.61170 0.73060 0.0690 Uiso calc R 1.000
H H5 0.85980 0.58280 0.50200 0.0690 Uiso calc R 1.000
H H6 0.71910 0.48490 0.41600 0.0620 Uiso calc R 1.000
H H7 0.60630 0.38190 0.44240 0.0530 Uiso calc R 1.000
H H11A 1.09630 0.26820 1.02990 0.0850 Uiso calc R 1.000
H H11B 0.91900 0.26140 1.06020 0.0850 Uiso calc R 1.000
H H11C 0.99470 0.32850 1.04870 0.0850 Uiso calc R 1.000
H H13A 0.49300 0.11530 0.68330 0.0660 Uiso calc R 1.000
H H13B 0.64390 0.09660 0.63460 0.0660 Uiso calc R 1.000
H H14A 0.36400 0.03000 0.51150 0.0690 Uiso calc R 1.000
H H14B 0.20130 0.08450 0.47070 0.0690 Uiso calc R 1.000
H H15A 0.21520 0.05350 0.27260 0.0700 Uiso calc R 1.000
H H15B 0.45220 0.07430 0.35630 0.0700 Uiso calc R 1.000
H H16A 0.27210 0.15830 0.21290 0.0710 Uiso calc R 1.000
H H16B 0.10170 0.15510 0.25090 0.0710 Uiso calc R 1.000

loop_
_atom_type_symbol
_atom_type_description
_atom_type_scat_dispersion_real
_atom_type_scat_dispersion_imag
_atom_type_scat_source
S S 0.1246 0.1234 'International Tables Vol C Tables 4.2.6.8 and 6.1.1.4'
O O 0.0106 0.0060 'International Tables Vol C Tables 4.2.6.8 and 6.1.1.4'
N N 0.0061 0.0033 'International Tables Vol C Tables 4.2.6.8 and 6.1.1.4'
H H 0.0000 0.0000 'International Tables Vol C Tables 4.2.6.8 and 6.1.1.4'
C C 0.0033 0.0016 'International Tables Vol C Tables 4.2.6.8 and 6.1.1.4'

loop_
_exptl_crystal_face_index_h
_exptl_crystal_face_index_k
_exptl_crystal_face_index_l
_exptl_crystal_face_perp_dist
-5 26 7 0.2168
1 -11 -1 0.1114
5 -18 -6 0.2999
-3 16 -2 0.5902
7 23 -1 0.6527
-11 15 8 0.3404
-5 -24 3 0.4524
-15 3 16 0.5296
2 21 16 0.4409
22 15 -10 0.6390
-4 12 7 0.4334
2 -23 4 0.4414
-10 -16 11 0.5980
-3 19 0 0.4515
-7 22 5 0.1587
-2 25 6 0.2041
21 29 18 0.2482
22 -1 -1 0.2517
10 -16 -9 0.4459
8 -28 -19 0.4672

loop_
_geom_angle_atom_site_label_1
_geom_angle_atom_site_label_2
_geom_angle_atom_site_label_3
_geom_angle
_geom_angle_publ_flag
C8 S1 C17 91.89(9) no
C10 O2 C11 116.56(17) no
C2 O1 H1 109.00 no
C7 N1 C8 122.23(16) no
C2 C1 C7 121.75(18) no
C6 C1 C7 119.76(17) no
C2 C1 C6 118.47(17) no
O1 C2 C1 121.91(17) no
O1 C2 C3 118.30(17) no
C1 C2 C3 119.79(19) no
C2 C3 C4 120.16(19) no
C3 C4 C5 121.0(2) no
C4 C5 C6 119.2(2) no
C1 C6 C5 121.44(18) no
N1 C7 C1 121.58(17) no
S1 C8 N1 122.39(13) no
N1 C8 C9 126.74(16) no
S1 C8 C9 110.86(13) no
C8 C9 C10 124.74(17) no
C10 C9 C12 122.39(16) no
C8 C9 C12 112.63(16) no
O2 C10 C9 113.48(16) no
O3 C10 C9 124.00(17) no
O2 C10 O3 122.52(18) no
C9 C12 C17 112.61(16) no
C13 C12 C17 120.37(16) no
C9 C12 C13 126.99(16) no
C12 C13 C14 111.34(16) no
C13 C14 C15 111.96(19) no
C14 C15 C16 110.40(18) no
C15 C16 C17 109.58(16) no
S1 C17 C16 121.34(14) no
C12 C17 C16 126.65(17) no
S1 C17 C12 112.01(14) no
C2 C3 H3 120.00 no
C4 C3 H3 120.00 no
C3 C4 H4 119.00 no
C5 C4 H4 120.00 no
C4 C5 H5 120.00 no
C6 C5 H5 120.00 no
C1 C6 H6 119.00 no
C5 C6 H6 119.00 no
N1 C7 H7 119.00 no
C1 C7 H7 119.00 no
O2 C11 H11A 109.00 no
O2 C11 H11B 109.00 no
O2 C11 H11C 109.00 no
H11A C11 H11B 109.00 no
H11A C11 H11C 110.00 no
H11B C11 H11C 109.00 no
C12 C13 H13A 109.00 no
C12 C13 H13B 109.00 no
C14 C13 H13A 109.00 no
C14 C13 H13B 109.00 no
H13A C13 H13B 108.00 no
C13 C14 H14A 109.00 no
C13 C14 H14B 109.00 no
C15 C14 H14A 109.00 no
C15 C14 H14B 109.00 no
H14A C14 H14B 108.00 no
C14 C15 H15A 110.00 no
C14 C15 H15B 110.00 no
C16 C15 H15A 110.00 no
C16 C15 H15B 110.00 no
H15A C15 H15B 108.00 no
C15 C16 H16A 110.00 no
C15 C16 H16B 110.00 no
C17 C16 H16A 110.00 no
C17 C16 H16B 110.00 no
H16A C16 H16B 108.00 no

loop_
_geom_bond_atom_site_label_1
_geom_bond_atom_site_label_2
_geom_bond_distance
_geom_bond_publ_flag
S1 C8 1.7342(18) no
S1 C17 1.725(2) no
O1 C2 1.353(3) no
O2 C10 1.333(2) no
O2 C11 1.436(2) no
O3 C10 1.201(2) no
O1 H1 0.8200 no
N1 C8 1.381(2) no
N1 C7 1.285(2) no
C1 C2 1.410(3) no
C1 C7 1.434(2) no
C1 C6 1.399(3) no
C2 C3 1.384(3) no
C3 C4 1.375(3) no
C4 C5 1.391(3) no
C5 C6 1.367(3) no
C8 C9 1.381(2) no
C9 C10 1.482(3) no
C9 C12 1.432(2) no
C12 C17 1.361(3) no
C12 C13 1.508(3) no
C13 C14 1.527(3) no
C14 C15 1.516(3) no
C15 C16 1.518(3) no
C16 C17 1.503(3) no
C3 H3 0.9300 no
C4 H4 0.9300 no
C5 H5 0.9300 no
C6 H6 0.9300 no
C7 H7 0.9300 no
C11 H11A 0.9600 no
C11 H11B 0.9600 no
C11 H11C 0.9600 no
C13 H13A 0.9700 no
C13 H13B 0.9700 no
C14 H14A 0.9700 no
C14 H14B 0.9700 no
C15 H15A 0.9700 no
C15 H15B 0.9700 no
C16 H16A 0.9700 no
C16 H16B 0.9700 no

loop_
_geom_contact_atom_site_label_1
_geom_contact_atom_site_label_2
_geom_contact_distance
_geom_contact_site_symmetry_2
_geom_contact_publ_flag
S1 C11 3.543(2) 1_454 no
S1 C10 3.468(3) 4_554 no
S1 H7 2.6900 . no
O1 O2 3.102(2) . no
O1 N1 2.607(2) . no
O2 N1 2.694(2) . no
O2 O1 3.102(2) . no
O3 C4 3.384(3) 2_746 no
O3 C7 3.359(3) 4_555 no
O3 C13 2.923(3) . no
O1 H15B 2.7200 4_555 no
O1 H14B 2.7300 4_655 no
O2 H1 2.5000 . no
O3 H13A 2.6300 . no
O3 H13B 2.7700 . no
O3 H11B 2.5800 . no
O3 H4 2.7700 2_746 no
O3 H5 2.9000 2_746 no
O3 H11A 2.6100 . no
O3 H7 2.7200 4_555 no
N1 O1 2.607(2) . no
N1 O2 2.694(2) . no
N1 H1 1.8800 . no
C1 C1 3.552(3) 3_666 no
C1 C6 3.427(3) 3_666 no
C2 C6 3.588(3) 3_666 no
C4 C7 3.585(4) 3_666 no
C4 O3 3.384(3) 2_756 no
C5 C7 3.468(4) 3_666 no
C6 C2 3.588(3) 3_666 no
C6 C1 3.427(3) 3_666 no
C7 O3 3.359(3) 4_554 no
C7 C5 3.468(4) 3_666 no
C7 C4 3.585(4) 3_666 no
C10 S1 3.468(3) 4_555 no
C11 S1 3.543(2) 1_656 no
C13 O3 2.923(3) . no
C1 H15A 3.0800 4_655 no
C2 H15A 3.0300 4_655 no
C2 H14B 3.0200 4_655 no
C4 H13B 2.9500 2_756 no
C7 H1 2.4400 . no
C7 H16B 3.0900 4_655 no
C8 H11B 2.9900 4_554 no
C8 H1 3.0600 . no
C9 H11B 2.9900 4_554 no
C10 H13A 2.9800 . no
C12 H15B 3.0400 . no
C17 H14B 2.9600 . no
H1 O2 2.5000 . no
H1 N1 1.8800 . no
H1 C7 2.4400 . no
H1 C8 3.0600 . no
H3 H14B 2.5200 2_656 no
H4 O3 2.7700 2_756 no
H4 H13B 2.5700 2_756 no
H5 O3 2.9000 2_756 no
H5 H16A 2.5900 2_655 no
H6 H7 2.4200 . no
H7 S1 2.6900 . no
H7 H6 2.4200 . no
H7 O3 2.7200 4_554 no
H7 H13A 2.5300 4_554 no
H11A O3 2.6100 . no
H11B O3 2.5800 . no
H11B C8 2.9900 4_555 no
H11B C9 2.9900 4_555 no
H13A O3 2.6300 . no
H13A C10 2.9800 . no
H13A H7 2.5300 4_555 no
H13B O3 2.7700 . no
H13B C4 2.9500 2_746 no
H13B H4 2.5700 2_746 no
H14A H14A 2.5600 3_656 no
H14B C17 2.9600 . no
H14B H3 2.5200 2_646 no
H14B O1 2.7300 4_454 no
H14B C2 3.0200 4_454 no
H15A C1 3.0800 4_454 no
H15A C2 3.0300 4_454 no
H15B C12 3.0400 . no
H15B O1 2.7200 4_554 no
H16A H5 2.5900 2_645 no
H16B C7 3.0900 4_454 no

loop_
_geom_hbond_atom_site_label_D
_geom_hbond_atom_site_label_H
_geom_hbond_atom_site_label_A
_geom_hbond_site_symmetry_A
_geom_hbond_distance_DH
_geom_hbond_distance_HA
_geom_hbond_distance_DA
_geom_hbond_angle_DHA
_geom_hbond_publ_flag
O1 H1 O2 . 0.82 2.50 3.102(2) 132 yes
O1 H1 N1 . 0.82 1.88 2.607(2) 146 yes
C7 H7 S1 . 0.93 2.69 3.0725(19) 105 yes
C15 H15A Cg 4_454 0.97 2.92 3.782(3) 150 yes

loop_
_geom_torsion_atom_site_label_1
_geom_torsion_atom_site_label_2
_geom_torsion_atom_site_label_3
_geom_torsion_atom_site_label_4
_geom_torsion
_geom_torsion_publ_flag
C17 S1 C8 C9 -0.8(2) no
C17 S1 C8 N1 177.8(2) no
C8 S1 C17 C12 1.0(2) no
C8 S1 C17 C16 -178.8(2) no
C11 O2 C10 C9 -177.8(2) no
C11 O2 C10 O3 1.9(4) no
C7 N1 C8 C9 152.2(3) no
C7 N1 C8 S1 -26.2(3) no
C8 N1 C7 C1 -179.6(2) no
C2 C1 C6 C5 0.1(4) no
C7 C1 C2 O1 0.1(4) no
C6 C1 C7 N1 176.4(2) no
C7 C1 C2 C3 178.8(2) no
C2 C1 C7 N1 -1.9(4) no
C6 C1 C2 O1 -178.2(2) no
C7 C1 C6 C5 -178.3(2) no
C6 C1 C2 C3 0.5(4) no
C1 C2 C3 C4 -0.6(4) no
O1 C2 C3 C4 178.1(2) no
C2 C3 C4 C5 0.3(4) no
C3 C4 C5 C6 0.3(4) no
C4 C5 C6 C1 -0.4(4) no
S1 C8 C9 C12 0.4(3) no
N1 C8 C9 C10 -3.6(4) no
S1 C8 C9 C10 174.9(2) no
N1 C8 C9 C12 -178.1(2) no
C8 C9 C12 C13 -177.4(2) no
C8 C9 C12 C17 0.4(3) no
C12 C9 C10 O3 10.0(4) no
C8 C9 C10 O2 15.7(4) no
C8 C9 C10 O3 -164.0(3) no
C12 C9 C10 O2 -170.3(2) no
C10 C9 C12 C13 7.9(4) no
C10 C9 C12 C17 -174.3(2) no
C9 C12 C13 C14 164.9(2) no
C9 C12 C17 C16 178.9(3) no
C17 C12 C13 C14 -12.7(3) no
C9 C12 C17 S1 -1.0(3) no
C13 C12 C17 C16 -3.2(4) no
C13 C12 C17 S1 177.03(19) no
C12 C13 C14 C15 45.8(3) no
C13 C14 C15 C16 -64.5(3) no
C14 C15 C16 C17 45.7(3) no
C15 C16 C17 C12 -13.8(4) no
C15 C16 C17 S1 166.03(19) no

loop_
_cod_related_entry_id
_cod_related_entry_database
_cod_related_entry_code
1 ChemSpider 30655476
